data_4108350
loop_
_publ_author_name
'Suzanne C. Bart'
'Christian Anthon'
'Frank W. Heinemann'
'Eckhard Bill'
'Norman M. Edelstein'
'Karsten Meyer'

_publ_section_title
;
 Carbon Dioxide Activation with Sterically Pressured Mid- and High-Valent
 Uranium Complexes
;
_journal_name_full 'Journal of the American Chemical Society'
_journal_page_first 12536
_journal_page_last 12546
_journal_paper_doi 10.1021/ja804263w
_journal_volume 130
_journal_year 2008
_chemical_formula_moiety 'C61 H90 N4 O5 U, 2(C4 H10 O)'
_chemical_formula_sum 'C69 H110 N4 O7 U'
_chemical_formula_weight 1345.64
_chemical_name_systematic
; 
 ? 
;
_space_group_IT_number 14
_symmetry_cell_setting monoclinic
_symmetry_space_group_name_Hall '-P 2yn'
_symmetry_space_group_name_H-M 'P 1 21/n 1'
_atom_sites_solution_hydrogens geom
_atom_sites_solution_primary direct
_atom_sites_solution_secondary difmap
_audit_creation_method SHELXL-97
_cell_angle_alpha 90.00
_cell_angle_beta 94.49(2)
_cell_angle_gamma 90.00
_cell_formula_units_Z 4
_cell_length_a 15.342(2)
_cell_length_b 17.744(1)
_cell_length_c 26.201(3)
_cell_measurement_reflns_used 677
_cell_measurement_temperature 200(2)
_cell_measurement_theta_max 20.00
_cell_measurement_theta_min 6.00
_cell_volume 7110.8(13)
_computing_cell_refinement 'EVALCCD (Duisenberg, 2003)'
_computing_data_collection 'COLLECT (Bruker-Nonius, 2002)'
_computing_data_reduction 'EVALCCD (Duisenberg, 2003)'
_computing_molecular_graphics 'SHELXTL 6.12 (Bruker AXS, 2002)'
_computing_publication_material 'SHELXTL 6.12 (Bruker AXS, 2002)'
_computing_structure_refinement 'SHELXTL 6.12 (Bruker AXS, 2002)'
_computing_structure_solution 'SHELXTL 6.12 (Bruker AXS, 2002)'
_diffrn_ambient_temperature 200(2)
_diffrn_detector_area_resol_mean 9
_diffrn_measured_fraction_theta_full 0.998
_diffrn_measured_fraction_theta_max 0.998
_diffrn_measurement_device_type 'Bruker-Nonius KappaCCD'
_diffrn_measurement_method
;
 \f- and \w-rotations with 1.10 \% and 55 sec per frame
;
_diffrn_radiation_monochromator graphite
_diffrn_radiation_source 'fine-focus sealed tube'
_diffrn_radiation_type MoK\a
_diffrn_radiation_wavelength 0.71073
_diffrn_reflns_av_R_equivalents 0.0711
_diffrn_reflns_av_sigmaI/netI 0.0349
_diffrn_reflns_limit_h_max 20
_diffrn_reflns_limit_h_min -20
_diffrn_reflns_limit_k_max 23
_diffrn_reflns_limit_k_min -23
_diffrn_reflns_limit_l_max 34
_diffrn_reflns_limit_l_min -34
_diffrn_reflns_number 198703
_diffrn_reflns_theta_full 27.88
_diffrn_reflns_theta_max 27.88
_diffrn_reflns_theta_min 3.12
_exptl_absorpt_coefficient_mu 2.333
_exptl_absorpt_correction_T_max 0.660
_exptl_absorpt_correction_T_min 0.579
_exptl_absorpt_correction_type multi-scan
_exptl_absorpt_process_details 'SADABS, Bruker-AXS, 2002'
_exptl_crystal_colour pink
_exptl_crystal_density_diffrn 1.257
_exptl_crystal_description prism
_exptl_crystal_F_000 2800
_exptl_crystal_size_max 0.25
_exptl_crystal_size_mid 0.23
_exptl_crystal_size_min 0.18
_refine_diff_density_max 1.264
_refine_diff_density_min -0.576
_refine_diff_density_rms 0.093
_refine_ls_extinction_method none
_refine_ls_goodness_of_fit_ref 1.058
_refine_ls_hydrogen_treatment constr
_refine_ls_matrix_type full
_refine_ls_number_parameters 756
_refine_ls_number_reflns 16937
_refine_ls_number_restraints 79
_refine_ls_restrained_S_all 1.077
_refine_ls_R_factor_all 0.0579
_refine_ls_R_factor_gt 0.0323
_refine_ls_shift/su_max 0.001
_refine_ls_shift/su_mean 0.000
_refine_ls_structure_factor_coef Fsqd
_refine_ls_weighting_details 'calc w=1/[\s^2^(Fo^2^)+(0.0345P)^2^+9.4008P] where P=(Fo^2^+2Fc^2^)/3'
_refine_ls_weighting_scheme calc
_refine_ls_wR_factor_gt 0.0718
_refine_ls_wR_factor_ref 0.0817
_reflns_number_gt 12661
_reflns_number_total 16937
_reflns_threshold_expression >2sigma(I)
_cod_data_source_file ja804263w_si_007.cif
_cod_data_source_block sd0742
_cod_original_sg_symbol_Hall -P2yn
_cod_database_code 4108350

loop_
_symmetry_equiv_pos_as_xyz
'x, y, z'
'-x+1/2, y+1/2, -z+1/2'
'-x, -y, -z'
'x-1/2, -y-1/2, z-1/2'

loop_
_atom_site_label
_atom_site_type_symbol
_atom_site_fract_x
_atom_site_fract_y
_atom_site_fract_z
_atom_site_U_iso_or_equiv
_atom_site_adp_type
_atom_site_occupancy
_atom_site_symmetry_multiplicity
_atom_site_calc_flag
_atom_site_refinement_flags
U1 U 0.692705(8) 0.667307(6) 0.291769(4) 0.02326(4) Uani 1 1 d .
O1 O 0.80658(16) 0.64095(13) 0.34443(9) 0.0324(5) Uani 1 1 d .
O2 O 0.57791(16) 0.71799(13) 0.32011(9) 0.0345(6) Uani 1 1 d .
O3 O 0.65748(15) 0.61148(13) 0.21900(9) 0.0316(5) Uani 1 1 d .
O4 O 0.64086(17) 0.56297(14) 0.32569(10) 0.0396(6) Uani 1 1 d .
O5 O 0.6665(2) 0.44317(16) 0.30709(13) 0.0594(9) Uani 1 1 d .
N1 N 0.77685(18) 0.79474(15) 0.31776(10) 0.0259(6) Uani 1 1 d .
N2 N 0.64761(18) 0.78902(15) 0.23268(10) 0.0271(6) Uani 1 1 d .
N3 N 0.80758(18) 0.70582(16) 0.22783(11) 0.0280(6) Uani 1 1 d .
N4 N 0.5701(3) 0.47155(18) 0.36324(15) 0.0533(10) Uani 1 1 d .
H4A H 0.5471 0.5081 0.3805 0.064 Uiso 1 1 calc R
C1 C 0.7150(2) 0.85874(18) 0.30795(13) 0.0284(7) Uani 1 1 d .
H1A H 0.7450 0.9065 0.3181 0.034 Uiso 1 1 calc R
H1B H 0.6650 0.8525 0.3293 0.034 Uiso 1 1 calc R
C2 C 0.6812(2) 0.86342(19) 0.25224(13) 0.0309(8) Uani 1 1 d .
H2A H 0.6337 0.9012 0.2483 0.037 Uiso 1 1 calc R
H2B H 0.7289 0.8804 0.2316 0.037 Uiso 1 1 calc R
C3 C 0.6804(2) 0.7730(2) 0.18184(12) 0.0303(7) Uani 1 1 d .
H3A H 0.6665 0.8162 0.1587 0.036 Uiso 1 1 calc R
H3B H 0.6501 0.7280 0.1668 0.036 Uiso 1 1 calc R
C4 C 0.7786(2) 0.7593(2) 0.18568(13) 0.0320(8) Uani 1 1 d .
H4B H 0.7954 0.7387 0.1527 0.038 Uiso 1 1 calc R
H4C H 0.8092 0.8080 0.1916 0.038 Uiso 1 1 calc R
C5 C 0.8830(2) 0.7379(2) 0.26020(13) 0.0311(7) Uani 1 1 d .
H5A H 0.9296 0.7522 0.2380 0.037 Uiso 1 1 calc R
H5B H 0.9070 0.6987 0.2843 0.037 Uiso 1 1 calc R
C6 C 0.8577(2) 0.80648(19) 0.29050(13) 0.0306(7) Uani 1 1 d .
H6A H 0.9066 0.8193 0.3159 0.037 Uiso 1 1 calc R
H6B H 0.8486 0.8498 0.2669 0.037 Uiso 1 1 calc R
C7 C 0.7961(2) 0.79082(18) 0.37446(13) 0.0305(7) Uani 1 1 d .
H7A H 0.7426 0.7735 0.3898 0.037 Uiso 1 1 calc R
H7B H 0.8088 0.8425 0.3872 0.037 Uiso 1 1 calc R
C8 C 0.8702(2) 0.74073(18) 0.39354(12) 0.0286(7) Uani 1 1 d .
C9 C 0.8710(2) 0.66528(19) 0.37881(12) 0.0285(7) Uani 1 1 d .
C10 C 0.9378(2) 0.61713(19) 0.39990(14) 0.0335(8) Uani 1 1 d .
C11 C 1.0003(3) 0.6490(2) 0.43470(14) 0.0365(8) Uani 1 1 d .
H11A H 1.0455 0.6171 0.4492 0.044 Uiso 1 1 calc R
C12 C 1.0015(2) 0.7241(2) 0.44979(13) 0.0345(8) Uani 1 1 d .
C13 C 0.9348(2) 0.76934(19) 0.42833(13) 0.0330(8) Uani 1 1 d .
H13A H 0.9332 0.8211 0.4376 0.040 Uiso 1 1 calc R
C14 C 0.9402(3) 0.5329(2) 0.38663(15) 0.0406(9) Uani 1 1 d D
C15 C 1.0195(3) 0.4926(2) 0.41285(19) 0.0600(13) Uani 1 1 d D
H15A H 1.0191 0.4982 0.4500 0.090 Uiso 1 1 calc R
H15B H 1.0732 0.5148 0.4014 0.090 Uiso 1 1 calc R
H15C H 1.0172 0.4390 0.4039 0.090 Uiso 1 1 calc R
C16 C 0.9459(4) 0.5234(3) 0.32871(17) 0.0656(14) Uani 1 1 d D
H16A H 0.8912 0.5405 0.3105 0.098 Uiso 1 1 calc R
H16B H 0.9553 0.4701 0.3209 0.098 Uiso 1 1 calc R
H16C H 0.9947 0.5533 0.3178 0.098 Uiso 1 1 calc R
C17 C 0.8585(3) 0.4948(2) 0.4026(2) 0.0629(13) Uani 1 1 d D
H17A H 0.8068 0.5217 0.3877 0.094 Uiso 1 1 calc R
H17B H 0.8588 0.4954 0.4400 0.094 Uiso 1 1 calc R
H17C H 0.8569 0.4425 0.3905 0.094 Uiso 1 1 calc R
C18 C 1.0738(3) 0.7531(2) 0.48873(16) 0.0457(10) Uani 1 1 d .
C19 C 1.0613(4) 0.8363(3) 0.5015(2) 0.0708(16) Uani 1 1 d .
H19A H 1.0042 0.8433 0.5152 0.106 Uiso 1 1 calc R
H19B H 1.0641 0.8666 0.4703 0.106 Uiso 1 1 calc R
H19C H 1.1076 0.8524 0.5270 0.106 Uiso 1 1 calc R
C20 C 1.0729(4) 0.7094(3) 0.53836(18) 0.0754(17) Uani 1 1 d .
H20A H 1.0156 0.7149 0.5521 0.113 Uiso 1 1 calc R
H20B H 1.1184 0.7291 0.5632 0.113 Uiso 1 1 calc R
H20C H 1.0841 0.6560 0.5319 0.113 Uiso 1 1 calc R
C21 C 1.1623(3) 0.7439(3) 0.4669(2) 0.0789(17) Uani 1 1 d .
H21A H 1.1726 0.6904 0.4602 0.118 Uiso 1 1 calc R
H21B H 1.2083 0.7628 0.4916 0.118 Uiso 1 1 calc R
H21C H 1.1628 0.7724 0.4349 0.118 Uiso 1 1 calc R
C22 C 0.5500(2) 0.7902(2) 0.22633(13) 0.0314(8) Uani 1 1 d .
H22A H 0.5292 0.7390 0.2167 0.038 Uiso 1 1 calc R
H22B H 0.5316 0.8244 0.1976 0.038 Uiso 1 1 calc R
C23 C 0.5058(2) 0.81489(19) 0.27274(14) 0.0309(8) Uani 1 1 d .
C24 C 0.5171(2) 0.77293(19) 0.31773(14) 0.0305(7) Uani 1 1 d .
C25 C 0.4658(2) 0.7874(2) 0.35864(14) 0.0353(8) Uani 1 1 d .
C26 C 0.4119(3) 0.8507(2) 0.35406(16) 0.0427(10) Uani 1 1 d .
H26A H 0.3788 0.8629 0.3821 0.051 Uiso 1 1 calc R
C27 C 0.4033(3) 0.8969(2) 0.31149(16) 0.0443(10) Uani 1 1 d .
C28 C 0.4498(2) 0.8763(2) 0.27032(15) 0.0361(8) Uani 1 1 d .
H28A H 0.4430 0.9051 0.2397 0.043 Uiso 1 1 calc R
C29 C 0.4675(3) 0.7345(2) 0.40479(16) 0.0461(10) Uani 1 1 d .
C30 C 0.3986(4) 0.7563(3) 0.4412(2) 0.0849(19) Uani 1 1 d .
H30A H 0.4126 0.8060 0.4560 0.127 Uiso 1 1 calc R
H30B H 0.3981 0.7189 0.4687 0.127 Uiso 1 1 calc R
H30C H 0.3409 0.7580 0.4223 0.127 Uiso 1 1 calc R
C31 C 0.5579(3) 0.7348(3) 0.43461(18) 0.0644(14) Uani 1 1 d .
H31A H 0.5733 0.7865 0.4449 0.097 Uiso 1 1 calc R
H31B H 0.6016 0.7151 0.4128 0.097 Uiso 1 1 calc R
H31C H 0.5562 0.7031 0.4651 0.097 Uiso 1 1 calc R
C32 C 0.4463(3) 0.6544(3) 0.3866(2) 0.0618(13) Uani 1 1 d .
H32A H 0.3875 0.6531 0.3691 0.093 Uiso 1 1 calc R
H32B H 0.4489 0.6203 0.4161 0.093 Uiso 1 1 calc R
H32C H 0.4890 0.6383 0.3629 0.093 Uiso 1 1 calc R
C33 C 0.3459(4) 0.9680(3) 0.3089(2) 0.0745(15) Uani 1 1 d DU
C34 C 0.3154(5) 0.9920(4) 0.3583(3) 0.117(2) Uani 1 1 d DU
H34A H 0.2916 1.0432 0.3550 0.175 Uiso 1 1 calc R
H34B H 0.3645 0.9913 0.3845 0.175 Uiso 1 1 calc R
H34C H 0.2698 0.9575 0.3681 0.175 Uiso 1 1 calc R
C35 C 0.4081(5) 1.0387(4) 0.2985(3) 0.116(2) Uani 1 1 d DU
H35A H 0.4320 1.0326 0.2651 0.175 Uiso 1 1 calc R
H35B H 0.4561 1.0411 0.3254 0.175 Uiso 1 1 calc R
H35C H 0.3739 1.0854 0.2986 0.175 Uiso 1 1 calc R
C36 C 0.2861(5) 0.9684(4) 0.2633(3) 0.128(3) Uani 1 1 d DU
H36A H 0.2445 0.9268 0.2649 0.192 Uiso 1 1 calc R
H36B H 0.3192 0.9624 0.2330 0.192 Uiso 1 1 calc R
H36C H 0.2544 1.0164 0.2610 0.192 Uiso 1 1 calc R
C37 C 0.8366(2) 0.6315(2) 0.20809(14) 0.0341(8) Uani 1 1 d .
H37A H 0.8460 0.5964 0.2374 0.041 Uiso 1 1 calc R
H37B H 0.8937 0.6387 0.1936 0.041 Uiso 1 1 calc R
C38 C 0.7746(2) 0.5947(2) 0.16776(13) 0.0335(8) Uani 1 1 d .
C39 C 0.6867(2) 0.58379(19) 0.17572(13) 0.0315(8) Uani 1 1 d .
C40 C 0.6317(2) 0.54517(19) 0.13887(14) 0.0349(8) Uani 1 1 d .
C41 C 0.6699(3) 0.51838(19) 0.09560(14) 0.0394(9) Uani 1 1 d .
H41A H 0.6337 0.4916 0.0707 0.047 Uiso 1 1 calc R
C42 C 0.7565(3) 0.5283(2) 0.08668(14) 0.0395(9) Uani 1 1 d .
C43 C 0.8084(3) 0.5676(2) 0.12362(14) 0.0382(9) Uani 1 1 d .
H43A H 0.8683 0.5762 0.1185 0.046 Uiso 1 1 calc R
C44 C 0.5338(3) 0.5342(2) 0.14526(16) 0.0420(9) Uani 1 1 d .
C45 C 0.4887(3) 0.4851(3) 0.1030(2) 0.0745(17) Uani 1 1 d .
H45A H 0.4985 0.5067 0.0695 0.112 Uiso 1 1 calc R
H45B H 0.4258 0.4832 0.1071 0.112 Uiso 1 1 calc R
H45C H 0.5129 0.4340 0.1053 0.112 Uiso 1 1 calc R
C46 C 0.5184(3) 0.4962(3) 0.19655(19) 0.0592(12) Uani 1 1 d .
H46A H 0.5439 0.5273 0.2248 0.089 Uiso 1 1 calc R
H46B H 0.5461 0.4464 0.1980 0.089 Uiso 1 1 calc R
H46C H 0.4555 0.4906 0.1996 0.089 Uiso 1 1 calc R
C47 C 0.4877(3) 0.6108(2) 0.14241(18) 0.0534(11) Uani 1 1 d .
H47A H 0.4995 0.6362 0.1104 0.080 Uiso 1 1 calc R
H47B H 0.5096 0.6419 0.1716 0.080 Uiso 1 1 calc R
H47C H 0.4246 0.6035 0.1434 0.080 Uiso 1 1 calc R
C48 C 0.7957(3) 0.4999(2) 0.03795(15) 0.0490(11) Uani 1 1 d .
C49 C 0.8726(5) 0.4482(4) 0.0529(2) 0.102(2) Uani 1 1 d .
H49A H 0.8544 0.4093 0.0764 0.152 Uiso 1 1 calc R
H49B H 0.9205 0.4778 0.0698 0.152 Uiso 1 1 calc R
H49C H 0.8924 0.4243 0.0222 0.152 Uiso 1 1 calc R
C50 C 0.7316(5) 0.4554(4) 0.0037(2) 0.101(2) Uani 1 1 d .
H50A H 0.6815 0.4874 -0.0073 0.151 Uiso 1 1 calc R
H50B H 0.7113 0.4118 0.0225 0.151 Uiso 1 1 calc R
H50C H 0.7600 0.4379 -0.0263 0.151 Uiso 1 1 calc R
C51 C 0.8271(4) 0.5667(3) 0.00825(19) 0.0797(18) Uani 1 1 d .
H51A H 0.7766 0.5962 -0.0056 0.120 Uiso 1 1 calc R
H51B H 0.8599 0.5487 -0.0200 0.120 Uiso 1 1 calc R
H51C H 0.8650 0.5985 0.0311 0.120 Uiso 1 1 calc R
C52 C 0.6302(2) 0.49128(19) 0.32935(13) 0.0318(7) Uani 1 1 d .
C53 C 0.5421(3) 0.3968(2) 0.37265(16) 0.0429(9) Uani 1 1 d .
C54 C 0.5921(3) 0.3503(2) 0.40560(16) 0.0440(10) Uani 1 1 d .
C55 C 0.5612(3) 0.2786(2) 0.41559(17) 0.0517(11) Uani 1 1 d .
H55A H 0.5959 0.2462 0.4378 0.062 Uiso 1 1 calc R
C56 C 0.4826(3) 0.2532(3) 0.39442(18) 0.0564(12) Uani 1 1 d .
C57 C 0.4381(4) 0.2977(4) 0.3603(2) 0.089(2) Uani 1 1 d .
H57A H 0.3858 0.2789 0.3431 0.107 Uiso 1 1 calc R
C58 C 0.4653(4) 0.3710(3) 0.3490(2) 0.0793(18) Uani 1 1 d .
C59 C 0.6790(4) 0.3755(3) 0.4299(2) 0.0776(17) Uani 1 1 d .
H59A H 0.7014 0.3378 0.4550 0.116 Uiso 1 1 calc R
H59B H 0.6721 0.4239 0.4472 0.116 Uiso 1 1 calc R
H59C H 0.7203 0.3813 0.4035 0.116 Uiso 1 1 calc R
C60 C 0.4481(4) 0.1766(3) 0.4090(3) 0.0866(19) Uani 1 1 d .
H60A H 0.3951 0.1648 0.3871 0.130 Uiso 1 1 calc R
H60B H 0.4344 0.1775 0.4449 0.130 Uiso 1 1 calc R
H60C H 0.4927 0.1382 0.4044 0.130 Uiso 1 1 calc R
C61 C 0.4107(5) 0.4231(5) 0.3141(4) 0.187(6) Uani 1 1 d .
H61A H 0.4367 0.4736 0.3154 0.280 Uiso 1 1 calc R
H61B H 0.3512 0.4255 0.3251 0.280 Uiso 1 1 calc R
H61C H 0.4088 0.4040 0.2789 0.280 Uiso 1 1 calc R
C101 C 0.1926(6) 0.2370(6) 0.3107(4) 0.164(4) Uani 1 1 d DU
H10A H 0.2358 0.2107 0.3338 0.246 Uiso 1 1 calc R
H10B H 0.1337 0.2256 0.3204 0.246 Uiso 1 1 calc R
H10C H 0.2028 0.2915 0.3131 0.246 Uiso 1 1 calc R
C102 C 0.2008(5) 0.2125(6) 0.2586(4) 0.144(3) Uani 1 1 d DU
H10D H 0.1863 0.1583 0.2550 0.173 Uiso 1 1 calc R
H10E H 0.1604 0.2413 0.2346 0.173 Uiso 1 1 calc R
O103 O 0.2876(4) 0.2251(4) 0.2478(2) 0.1369(19) Uani 1 1 d DU
C104 C 0.3037(6) 0.2072(7) 0.1976(4) 0.168(3) Uani 1 1 d DU
H10F H 0.2603 0.2331 0.1737 0.202 Uiso 1 1 calc R
H10G H 0.2967 0.1522 0.1923 0.202 Uiso 1 1 calc R
C105 C 0.3925(6) 0.2299(8) 0.1863(4) 0.196(5) Uani 1 1 d DU
H10H H 0.3925 0.2834 0.1770 0.294 Uiso 1 1 calc R
H10I H 0.4111 0.1998 0.1578 0.294 Uiso 1 1 calc R
H10J H 0.4329 0.2217 0.2166 0.294 Uiso 1 1 calc R
C201 C 0.7939(11) 0.7405(10) 0.5444(7) 0.296(8) Uani 1 1 d DU
H20D H 0.7350 0.7621 0.5435 0.444 Uiso 1 1 calc R
H20E H 0.8312 0.7730 0.5251 0.444 Uiso 1 1 calc R
H20F H 0.8184 0.7367 0.5800 0.444 Uiso 1 1 calc R
C202 C 0.7894(15) 0.6652(11) 0.5212(9) 0.333(7) Uani 1 1 d DU
H20G H 0.7717 0.6695 0.4842 0.399 Uiso 1 1 calc R
H20H H 0.8478 0.6412 0.5252 0.399 Uiso 1 1 calc R
O203 O 0.7323(11) 0.6231(10) 0.5435(7) 0.363(6) Uani 1 1 d DU
C204 C 0.7188(15) 0.5507(12) 0.5294(11) 0.370(7) Uani 1 1 d DU
H20I H 0.7565 0.5172 0.5518 0.445 Uiso 1 1 calc R
H20J H 0.7340 0.5436 0.4937 0.445 Uiso 1 1 calc R
C205 C 0.6267(14) 0.5316(11) 0.5335(9) 0.384(9) Uani 1 1 d DU
H20K H 0.5929 0.5780 0.5369 0.576 Uiso 1 1 calc R
H20L H 0.6214 0.4997 0.5636 0.576 Uiso 1 1 calc R
H20M H 0.6042 0.5045 0.5026 0.576 Uiso 1 1 calc R

loop_
_atom_site_aniso_label
_atom_site_aniso_U_11
_atom_site_aniso_U_22
_atom_site_aniso_U_33
_atom_site_aniso_U_23
_atom_site_aniso_U_13
_atom_site_aniso_U_12
U1 0.02718(6) 0.01809(6) 0.02436(6) -0.00097(5) 0.00101(4) -0.00059(5)
O1 0.0377(14) 0.0236(11) 0.0342(13) -0.0027(10) -0.0090(11) -0.0019(10)
O2 0.0390(14) 0.0268(12) 0.0391(14) 0.0034(10) 0.0111(11) 0.0050(11)
O3 0.0318(13) 0.0308(13) 0.0319(13) -0.0085(10) 0.0015(10) -0.0005(10)
O4 0.0476(16) 0.0266(13) 0.0448(15) 0.0049(11) 0.0046(12) -0.0038(11)
O5 0.076(2) 0.0316(15) 0.076(2) -0.0007(15) 0.0393(19) 0.0032(15)
N1 0.0317(15) 0.0203(13) 0.0256(14) -0.0008(11) 0.0005(12) -0.0015(11)
N2 0.0296(15) 0.0252(14) 0.0265(14) -0.0011(11) 0.0018(12) -0.0001(12)
N3 0.0313(15) 0.0259(15) 0.0269(14) -0.0018(12) 0.0032(12) -0.0005(12)
N4 0.070(3) 0.0243(16) 0.070(3) 0.0017(16) 0.035(2) 0.0000(16)
C1 0.0358(19) 0.0170(14) 0.0320(18) -0.0020(13) 0.0000(15) 0.0001(14)
C2 0.0355(19) 0.0216(16) 0.0355(19) 0.0037(14) 0.0023(15) -0.0019(14)
C3 0.042(2) 0.0285(17) 0.0208(16) 0.0020(13) 0.0032(14) 0.0031(15)
C4 0.042(2) 0.0287(18) 0.0262(17) -0.0002(14) 0.0074(15) 0.0005(15)
C5 0.0248(17) 0.0345(19) 0.0340(19) -0.0023(15) 0.0031(14) -0.0043(14)
C6 0.0326(19) 0.0278(16) 0.0312(18) 0.0006(14) 0.0003(15) -0.0071(14)
C7 0.039(2) 0.0240(17) 0.0277(17) -0.0058(14) -0.0011(15) -0.0012(15)
C8 0.0361(19) 0.0258(16) 0.0240(16) 0.0002(13) 0.0025(14) -0.0004(14)
C9 0.0316(17) 0.0266(16) 0.0267(16) -0.0002(15) -0.0022(13) -0.0037(15)
C10 0.038(2) 0.0255(17) 0.0353(19) 0.0031(14) -0.0050(16) -0.0017(15)
C11 0.040(2) 0.033(2) 0.035(2) 0.0049(15) -0.0058(16) 0.0000(15)
C12 0.042(2) 0.0306(18) 0.0297(18) 0.0054(15) -0.0048(16) -0.0078(16)
C13 0.047(2) 0.0244(17) 0.0270(18) -0.0008(14) -0.0042(16) -0.0033(15)
C14 0.049(2) 0.0243(17) 0.046(2) -0.0004(16) -0.0130(18) 0.0019(16)
C15 0.064(3) 0.031(2) 0.080(3) -0.005(2) -0.023(3) 0.013(2)
C16 0.095(4) 0.045(3) 0.056(3) -0.015(2) -0.005(3) 0.021(3)
C17 0.066(3) 0.029(2) 0.090(4) 0.011(2) -0.014(3) -0.006(2)
C18 0.054(3) 0.037(2) 0.043(2) 0.0032(17) -0.019(2) -0.0079(19)
C19 0.096(4) 0.044(3) 0.063(3) -0.006(2) -0.046(3) -0.010(3)
C20 0.106(4) 0.069(3) 0.046(3) 0.015(2) -0.034(3) -0.019(3)
C21 0.051(3) 0.091(4) 0.091(4) -0.016(3) -0.017(3) -0.015(3)
C22 0.0345(19) 0.0295(18) 0.0295(18) -0.0002(14) -0.0025(15) 0.0025(15)
C23 0.0279(18) 0.0291(18) 0.0358(19) -0.0045(14) 0.0026(15) -0.0005(14)
C24 0.0305(18) 0.0232(16) 0.038(2) -0.0021(14) 0.0050(15) -0.0012(14)
C25 0.035(2) 0.0327(19) 0.039(2) -0.0021(16) 0.0055(16) -0.0017(15)
C26 0.039(2) 0.047(2) 0.044(2) -0.0051(18) 0.0129(18) 0.0100(17)
C27 0.039(2) 0.046(2) 0.047(2) -0.0006(19) 0.0007(18) 0.0151(18)
C28 0.035(2) 0.036(2) 0.037(2) 0.0010(16) -0.0018(16) 0.0038(16)
C29 0.052(3) 0.045(2) 0.044(2) 0.0037(19) 0.019(2) 0.005(2)
C30 0.106(5) 0.088(4) 0.068(4) 0.025(3) 0.056(3) 0.031(4)
C31 0.081(4) 0.067(3) 0.044(3) 0.013(2) -0.002(2) -0.001(3)
C32 0.069(3) 0.049(3) 0.071(3) 0.011(2) 0.025(3) -0.013(2)
C33 0.086(3) 0.069(3) 0.069(3) 0.003(3) 0.009(3) 0.053(3)
C34 0.156(6) 0.093(4) 0.105(5) 0.010(4) 0.028(4) 0.076(4)
C35 0.145(6) 0.066(4) 0.139(6) 0.000(4) 0.018(5) 0.036(4)
C36 0.131(5) 0.104(5) 0.139(6) -0.033(4) -0.059(4) 0.080(4)
C37 0.0336(19) 0.0309(19) 0.038(2) -0.0081(16) 0.0040(16) 0.0067(15)
C38 0.041(2) 0.0284(18) 0.0309(18) -0.0063(15) -0.0008(16) 0.0070(15)
C39 0.039(2) 0.0246(17) 0.0298(18) -0.0046(14) -0.0017(15) 0.0054(15)
C40 0.041(2) 0.0245(17) 0.038(2) -0.0061(15) -0.0071(16) 0.0056(15)
C41 0.060(3) 0.0258(18) 0.0297(19) -0.0064(14) -0.0111(18) 0.0070(17)
C42 0.063(3) 0.0268(18) 0.0288(19) -0.0027(15) 0.0028(18) 0.0095(18)
C43 0.050(2) 0.0304(19) 0.034(2) -0.0027(15) 0.0066(17) 0.0052(17)
C44 0.043(2) 0.0322(19) 0.049(2) -0.0127(17) -0.0104(18) 0.0033(17)
C45 0.056(3) 0.074(4) 0.089(4) -0.048(3) -0.017(3) 0.000(3)
C46 0.046(3) 0.051(3) 0.078(3) 0.005(3) -0.005(2) -0.004(2)
C47 0.049(3) 0.043(2) 0.066(3) -0.007(2) -0.010(2) 0.012(2)
C48 0.084(3) 0.033(2) 0.032(2) -0.0042(17) 0.017(2) 0.002(2)
C49 0.159(7) 0.088(4) 0.064(4) -0.003(3) 0.046(4) 0.061(4)
C50 0.146(6) 0.106(5) 0.055(3) -0.048(3) 0.038(4) -0.041(4)
C51 0.143(6) 0.053(3) 0.047(3) 0.002(2) 0.035(3) -0.008(3)
C52 0.0341(19) 0.0257(17) 0.0357(19) -0.0004(15) 0.0036(15) -0.0004(15)
C53 0.051(2) 0.034(2) 0.045(2) 0.0052(17) 0.0160(19) -0.0049(18)
C54 0.047(2) 0.043(2) 0.042(2) 0.0058(17) 0.0070(18) -0.0083(18)
C55 0.063(3) 0.043(2) 0.050(3) 0.015(2) 0.008(2) -0.004(2)
C56 0.071(3) 0.043(2) 0.056(3) 0.003(2) 0.010(2) -0.016(2)
C57 0.082(4) 0.088(4) 0.091(4) 0.030(4) -0.035(3) -0.049(3)
C58 0.066(3) 0.081(4) 0.087(4) 0.045(3) -0.022(3) -0.023(3)
C59 0.066(3) 0.081(4) 0.082(4) 0.021(3) -0.012(3) -0.018(3)
C60 0.109(5) 0.051(3) 0.102(5) 0.005(3) 0.019(4) -0.035(3)
C61 0.121(7) 0.197(10) 0.225(11) 0.153(9) -0.102(7) -0.068(7)
C101 0.093(6) 0.193(10) 0.207(10) 0.076(9) 0.023(7) -0.006(6)
C102 0.082(5) 0.159(6) 0.185(7) -0.006(6) -0.036(5) 0.041(5)
O103 0.086(3) 0.178(5) 0.144(4) -0.010(4) -0.009(4) 0.017(3)
C104 0.123(6) 0.222(8) 0.151(7) -0.026(7) -0.042(6) 0.055(6)
C105 0.090(6) 0.356(14) 0.139(8) -0.015(9) -0.002(6) 0.017(9)
C201 0.289(15) 0.272(17) 0.353(17) 0.023(16) 0.190(13) 0.047(15)
C202 0.307(14) 0.298(15) 0.421(15) -0.001(14) 0.201(12) 0.009(14)
O203 0.347(13) 0.306(14) 0.461(13) -0.032(14) 0.178(11) 0.002(13)
C204 0.361(15) 0.298(15) 0.477(14) -0.081(15) 0.192(13) 0.003(15)
C205 0.41(2) 0.286(17) 0.493(19) -0.075(16) 0.286(17) -0.001(17)

loop_
_atom_type_symbol
_atom_type_description
_atom_type_scat_dispersion_real
_atom_type_scat_dispersion_imag
_atom_type_scat_source
C C 0.0033 0.0016 'International Tables Vol C Tables 4.2.6.8 and 6.1.1.4'
H H 0.0000 0.0000 'International Tables Vol C Tables 4.2.6.8 and 6.1.1.4'
N N 0.0061 0.0033 'International Tables Vol C Tables 4.2.6.8 and 6.1.1.4'
O O 0.0106 0.0060 'International Tables Vol C Tables 4.2.6.8 and 6.1.1.4'
U U -9.6767 9.6646 'International Tables Vol C Tables 4.2.6.8 and 6.1.1.4'

loop_
_geom_angle_atom_site_label_1
_geom_angle_atom_site_label_2
_geom_angle_atom_site_label_3
_geom_angle
O2 U1 O3 109.69(9)
O2 U1 O1 120.26(9)
O3 U1 O1 125.81(9)
O2 U1 O4 83.26(9)
O3 U1 O4 84.22(9)
O1 U1 O4 82.14(9)
O2 U1 N3 136.03(9)
O3 U1 N3 72.05(9)
O1 U1 N3 85.12(9)
O4 U1 N3 138.79(9)
O2 U1 N1 87.17(9)
O3 U1 N1 133.72(9)
O1 U1 N1 70.96(8)
O4 U1 N1 141.64(9)
N3 U1 N1 66.72(8)
O2 U1 N2 71.74(9)
O3 U1 N2 80.09(8)
O1 U1 N2 133.17(9)
O4 U1 N2 143.68(9)
N3 U1 N2 65.25(8)
N1 U1 N2 64.38(8)
C9 O1 U1 148.8(2)
C24 O2 U1 149.9(2)
C39 O3 U1 145.9(2)
C52 O4 U1 154.5(2)
C1 N1 C7 106.3(2)
C1 N1 C6 110.7(3)
C7 N1 C6 112.0(3)
C1 N1 U1 108.26(19)
C7 N1 U1 105.59(18)
C6 N1 U1 113.58(19)
C3 N2 C22 108.0(3)
C3 N2 C2 110.1(3)
C22 N2 C2 110.0(3)
C3 N2 U1 105.65(19)
C22 N2 U1 106.45(19)
C2 N2 U1 116.22(19)
C5 N3 C4 110.5(3)
C5 N3 C37 107.0(3)
C4 N3 C37 112.5(3)
C5 N3 U1 105.49(19)
C4 N3 U1 117.5(2)
C37 N3 U1 103.0(2)
C52 N4 C53 125.2(3)
C52 N4 H4A 117.4
C53 N4 H4A 117.4
N1 C1 C2 112.0(3)
N1 C1 H1A 109.2
C2 C1 H1A 109.2
N1 C1 H1B 109.2
C2 C1 H1B 109.2
H1A C1 H1B 107.9
N2 C2 C1 111.4(3)
N2 C2 H2A 109.3
C1 C2 H2A 109.3
N2 C2 H2B 109.3
C1 C2 H2B 109.3
H2A C2 H2B 108.0
N2 C3 C4 112.0(3)
N2 C3 H3A 109.2
C4 C3 H3A 109.2
N2 C3 H3B 109.2
C4 C3 H3B 109.2
H3A C3 H3B 107.9
N3 C4 C3 112.7(3)
N3 C4 H4B 109.1
C3 C4 H4B 109.1
N3 C4 H4C 109.1
C3 C4 H4C 109.1
H4B C4 H4C 107.8
N3 C5 C6 112.5(3)
N3 C5 H5A 109.1
C6 C5 H5A 109.1
N3 C5 H5B 109.1
C6 C5 H5B 109.1
H5A C5 H5B 107.8
N1 C6 C5 113.2(3)
N1 C6 H6A 108.9
C5 C6 H6A 108.9
N1 C6 H6B 108.9
C5 C6 H6B 108.9
H6A C6 H6B 107.8
N1 C7 C8 116.4(3)
N1 C7 H7A 108.2
C8 C7 H7A 108.2
N1 C7 H7B 108.2
C8 C7 H7B 108.2
H7A C7 H7B 107.3
C13 C8 C9 120.8(3)
C13 C8 C7 119.1(3)
C9 C8 C7 120.0(3)
O1 C9 C8 117.9(3)
O1 C9 C10 122.4(3)
C8 C9 C10 119.6(3)
C11 C10 C9 116.9(3)
C11 C10 C14 121.1(3)
C9 C10 C14 122.0(3)
C12 C11 C10 124.7(3)
C12 C11 H11A 117.7
C10 C11 H11A 117.7
C13 C12 C11 116.6(3)
C13 C12 C18 123.2(3)
C11 C12 C18 120.2(3)
C12 C13 C8 121.4(3)
C12 C13 H13A 119.3
C8 C13 H13A 119.3
C17 C14 C16 109.7(4)
C17 C14 C15 108.4(3)
C16 C14 C15 106.7(4)
C17 C14 C10 109.7(3)
C16 C14 C10 109.6(3)
C15 C14 C10 112.7(3)
C14 C15 H15A 109.5
C14 C15 H15B 109.5
H15A C15 H15B 109.5
C14 C15 H15C 109.5
H15A C15 H15C 109.5
H15B C15 H15C 109.5
C14 C16 H16A 109.5
C14 C16 H16B 109.5
H16A C16 H16B 109.5
C14 C16 H16C 109.5
H16A C16 H16C 109.5
H16B C16 H16C 109.5
C14 C17 H17A 109.5
C14 C17 H17B 109.5
H17A C17 H17B 109.5
C14 C17 H17C 109.5
H17A C17 H17C 109.5
H17B C17 H17C 109.5
C20 C18 C21 109.6(4)
C20 C18 C19 107.3(4)
C21 C18 C19 108.5(4)
C20 C18 C12 110.1(3)
C21 C18 C12 109.5(4)
C19 C18 C12 111.9(3)
C18 C19 H19A 109.5
C18 C19 H19B 109.5
H19A C19 H19B 109.5
C18 C19 H19C 109.5
H19A C19 H19C 109.5
H19B C19 H19C 109.5
C18 C20 H20A 109.5
C18 C20 H20B 109.5
H20A C20 H20B 109.5
C18 C20 H20C 109.5
H20A C20 H20C 109.5
H20B C20 H20C 109.5
C18 C21 H21A 109.5
C18 C21 H21B 109.5
H21A C21 H21B 109.5
C18 C21 H21C 109.5
H21A C21 H21C 109.5
H21B C21 H21C 109.5
N2 C22 C23 115.2(3)
N2 C22 H22A 108.5
C23 C22 H22A 108.5
N2 C22 H22B 108.5
C23 C22 H22B 108.5
H22A C22 H22B 107.5
C28 C23 C24 119.6(3)
C28 C23 C22 120.6(3)
C24 C23 C22 119.6(3)
O2 C24 C23 117.8(3)
O2 C24 C25 121.7(3)
C23 C24 C25 120.6(3)
C26 C25 C24 116.5(3)
C26 C25 C29 122.4(3)
C24 C25 C29 121.1(3)
C27 C26 C25 124.4(4)
C27 C26 H26A 117.8
C25 C26 H26A 117.8
C26 C27 C28 116.7(4)
C26 C27 C33 122.7(4)
C28 C27 C33 120.6(4)
C23 C28 C27 121.7(4)
C23 C28 H28A 119.2
C27 C28 H28A 119.2
C32 C29 C30 106.9(4)
C32 C29 C25 109.5(4)
C30 C29 C25 111.7(4)
C32 C29 C31 108.9(4)
C30 C29 C31 108.8(4)
C25 C29 C31 111.0(3)
C29 C30 H30A 109.5
C29 C30 H30B 109.5
H30A C30 H30B 109.5
C29 C30 H30C 109.5
H30A C30 H30C 109.5
H30B C30 H30C 109.5
C29 C31 H31A 109.5
C29 C31 H31B 109.5
H31A C31 H31B 109.5
C29 C31 H31C 109.5
H31A C31 H31C 109.5
H31B C31 H31C 109.5
C29 C32 H32A 109.5
C29 C32 H32B 109.5
H32A C32 H32B 109.5
C29 C32 H32C 109.5
H32A C32 H32C 109.5
H32B C32 H32C 109.5
C36 C33 C34 120.0(6)
C36 C33 C27 111.3(4)
C34 C33 C27 114.8(4)
C36 C33 C35 101.5(6)
C34 C33 C35 99.0(5)
C27 C33 C35 107.5(4)
C33 C34 H34A 109.5
C33 C34 H34B 109.5
H34A C34 H34B 109.5
C33 C34 H34C 109.5
H34A C34 H34C 109.5
H34B C34 H34C 109.5
C33 C35 H35A 109.5
C33 C35 H35B 109.5
H35A C35 H35B 109.5
C33 C35 H35C 109.5
H35A C35 H35C 109.5
H35B C35 H35C 109.5
C33 C36 H36A 109.5
C33 C36 H36B 109.5
H36A C36 H36B 109.5
C33 C36 H36C 109.5
H36A C36 H36C 109.5
H36B C36 H36C 109.5
N3 C37 C38 115.7(3)
N3 C37 H37A 108.4
C38 C37 H37A 108.4
N3 C37 H37B 108.4
C38 C37 H37B 108.4
H37A C37 H37B 107.4
C43 C38 C39 120.3(3)
C43 C38 C37 118.4(3)
C39 C38 C37 121.2(3)
O3 C39 C38 117.8(3)
O3 C39 C40 122.3(3)
C38 C39 C40 120.0(3)
C41 C40 C39 117.0(4)
C41 C40 C44 121.3(3)
C39 C40 C44 121.7(3)
C42 C41 C40 124.4(3)
C42 C41 H41A 117.8
C40 C41 H41A 117.8
C41 C42 C43 116.9(3)
C41 C42 C48 122.9(4)
C43 C42 C48 120.2(4)
C38 C43 C42 121.5(4)
C38 C43 H43A 119.3
C42 C43 H43A 119.3
C45 C44 C47 106.8(4)
C45 C44 C46 107.0(4)
C47 C44 C46 109.3(4)
C45 C44 C40 112.6(4)
C47 C44 C40 109.4(3)
C46 C44 C40 111.6(3)
C44 C45 H45A 109.5
C44 C45 H45B 109.5
H45A C45 H45B 109.5
C44 C45 H45C 109.5
H45A C45 H45C 109.5
H45B C45 H45C 109.5
C44 C46 H46A 109.5
C44 C46 H46B 109.5
H46A C46 H46B 109.5
C44 C46 H46C 109.5
H46A C46 H46C 109.5
H46B C46 H46C 109.5
C44 C47 H47A 109.5
C44 C47 H47B 109.5
H47A C47 H47B 109.5
C44 C47 H47C 109.5
H47A C47 H47C 109.5
H47B C47 H47C 109.5
C50 C48 C51 108.9(4)
C50 C48 C49 107.2(5)
C51 C48 C49 109.4(5)
C50 C48 C42 112.8(4)
C51 C48 C42 109.2(3)
C49 C48 C42 109.2(4)
C48 C49 H49A 109.5
C48 C49 H49B 109.5
H49A C49 H49B 109.5
C48 C49 H49C 109.5
H49A C49 H49C 109.5
H49B C49 H49C 109.5
C48 C50 H50A 109.5
C48 C50 H50B 109.5
H50A C50 H50B 109.5
C48 C50 H50C 109.5
H50A C50 H50C 109.5
H50B C50 H50C 109.5
C48 C51 H51A 109.5
C48 C51 H51B 109.5
H51A C51 H51B 109.5
C48 C51 H51C 109.5
H51A C51 H51C 109.5
H51B C51 H51C 109.5
O5 C52 O4 127.0(4)
O5 C52 N4 119.7(3)
O4 C52 N4 113.3(3)
C58 C53 C54 119.9(4)
C58 C53 N4 119.7(4)
C54 C53 N4 120.3(4)
C53 C54 C55 119.0(4)
C53 C54 C59 121.2(4)
C55 C54 C59 119.9(4)
C56 C55 C54 121.9(4)
C56 C55 H55A 119.0
C54 C55 H55A 119.0
C57 C56 C55 117.8(4)
C57 C56 C60 121.8(5)
C55 C56 C60 120.5(5)
C56 C57 C58 122.8(5)
C56 C57 H57A 118.6
C58 C57 H57A 118.6
C53 C58 C57 118.3(5)
C53 C58 C61 119.2(5)
C57 C58 C61 122.4(5)
C54 C59 H59A 109.5
C54 C59 H59B 109.5
H59A C59 H59B 109.5
C54 C59 H59C 109.5
H59A C59 H59C 109.5
H59B C59 H59C 109.5
C56 C60 H60A 109.5
C56 C60 H60B 109.5
H60A C60 H60B 109.5
C56 C60 H60C 109.5
H60A C60 H60C 109.5
H60B C60 H60C 109.5
C58 C61 H61A 109.5
C58 C61 H61B 109.5
H61A C61 H61B 109.5
C58 C61 H61C 109.5
H61A C61 H61C 109.5
H61B C61 H61C 109.5
C102 C101 H10A 109.5
C102 C101 H10B 109.5
H10A C101 H10B 109.5
C102 C101 H10C 109.5
H10A C101 H10C 109.5
H10B C101 H10C 109.5
O103 C102 C101 107.3(8)
O103 C102 H10D 110.3
C101 C102 H10D 110.3
O103 C102 H10E 110.3
C101 C102 H10E 110.3
H10D C102 H10E 108.5
C104 O103 C102 113.3(8)
O103 C104 C105 111.2(9)
O103 C104 H10F 109.4
C105 C104 H10F 109.4
O103 C104 H10G 109.4
C105 C104 H10G 109.4
H10F C104 H10G 108.0
C104 C105 H10H 109.5
C104 C105 H10I 109.5
H10H C105 H10I 109.5
C104 C105 H10J 109.5
H10H C105 H10J 109.5
H10I C105 H10J 109.5
C202 C201 H20D 109.5
C202 C201 H20E 109.5
H20D C201 H20E 109.5
C202 C201 H20F 109.5
H20D C201 H20F 109.5
H20E C201 H20F 109.5
O203 C202 C201 110.1(18)
O203 C202 H20G 109.6
C201 C202 H20G 109.6
O203 C202 H20H 109.6
C201 C202 H20H 109.6
H20G C202 H20H 108.2
C202 O203 C204 121(2)
O203 C204 C205 109.2(19)
O203 C204 H20I 109.8
C205 C204 H20I 109.8
O203 C204 H20J 109.8
C205 C204 H20J 109.8
H20I C204 H20J 108.3
C204 C205 H20K 109.5
C204 C205 H20L 109.5
H20K C205 H20L 109.5
C204 C205 H20M 109.5
H20K C205 H20M 109.5
H20L C205 H20M 109.5

loop_
_geom_bond_atom_site_label_1
_geom_bond_atom_site_label_2
_geom_bond_distance
U1 O2 2.160(2)
U1 O3 2.179(2)
U1 O1 2.190(2)
U1 O4 2.227(2)
U1 N3 2.616(3)
U1 N1 2.666(3)
U1 N2 2.715(3)
O1 C9 1.355(4)
O2 C24 1.347(4)
O3 C39 1.345(4)
O4 C52 1.287(4)
O5 C52 1.196(4)
N1 C1 1.490(4)
N1 C7 1.493(4)
N1 C6 1.494(4)
N2 C3 1.487(4)
N2 C22 1.493(4)
N2 C2 1.493(4)
N3 C5 1.493(4)
N3 C4 1.497(4)
N3 C37 1.497(4)
N4 C52 1.375(5)
N4 C53 1.422(5)
N4 H4A 0.8800
C1 C2 1.512(5)
C1 H1A 0.9900
C1 H1B 0.9900
C2 H2A 0.9900
C2 H2B 0.9900
C3 C4 1.521(5)
C3 H3A 0.9900
C3 H3B 0.9900
C4 H4B 0.9900
C4 H4C 0.9900
C5 C6 1.520(5)
C5 H5A 0.9900
C5 H5B 0.9900
C6 H6A 0.9900
C6 H6B 0.9900
C7 C8 1.498(5)
C7 H7A 0.9900
C7 H7B 0.9900
C8 C13 1.389(5)
C8 C9 1.394(5)
C9 C10 1.413(5)
C10 C11 1.391(5)
C10 C14 1.536(5)
C11 C12 1.390(5)
C11 H11A 0.9500
C12 C13 1.385(5)
C12 C18 1.536(5)
C13 H13A 0.9500
C14 C17 1.512(6)
C14 C16 1.536(6)
C14 C15 1.527(5)
C15 H15A 0.9800
C15 H15B 0.9800
C15 H15C 0.9800
C16 H16A 0.9800
C16 H16B 0.9800
C16 H16C 0.9800
C17 H17A 0.9800
C17 H17B 0.9800
C17 H17C 0.9800
C18 C20 1.515(6)
C18 C21 1.522(7)
C18 C19 1.529(6)
C19 H19A 0.9800
C19 H19B 0.9800
C19 H19C 0.9800
C20 H20A 0.9800
C20 H20B 0.9800
C20 H20C 0.9800
C21 H21A 0.9800
C21 H21B 0.9800
C21 H21C 0.9800
C22 C23 1.503(5)
C22 H22A 0.9900
C22 H22B 0.9900
C23 C28 1.387(5)
C23 C24 1.393(5)
C24 C25 1.402(5)
C25 C26 1.394(5)
C25 C29 1.529(5)
C26 C27 1.382(6)
C26 H26A 0.9500
C27 C28 1.387(5)
C27 C33 1.538(6)
C28 H28A 0.9500
C29 C32 1.526(6)
C29 C30 1.529(6)
C29 C31 1.537(6)
C30 H30A 0.9800
C30 H30B 0.9800
C30 H30C 0.9800
C31 H31A 0.9800
C31 H31B 0.9800
C31 H31C 0.9800
C32 H32A 0.9800
C32 H32B 0.9800
C32 H32C 0.9800
C33 C36 1.449(7)
C33 C34 1.471(7)
C33 C35 1.613(8)
C34 H34A 0.9800
C34 H34B 0.9800
C34 H34C 0.9800
C35 H35A 0.9800
C35 H35B 0.9800
C35 H35C 0.9800
C36 H36A 0.9800
C36 H36B 0.9800
C36 H36C 0.9800
C37 C38 1.514(5)
C37 H37A 0.9900
C37 H37B 0.9900
C38 C43 1.390(5)
C38 C39 1.394(5)
C39 C40 1.409(5)
C40 C41 1.400(5)
C40 C44 1.537(6)
C41 C42 1.379(6)
C41 H41A 0.9500
C42 C43 1.392(5)
C42 C48 1.538(5)
C43 H43A 0.9500
C44 C45 1.530(5)
C44 C47 1.532(5)
C44 C46 1.538(6)
C45 H45A 0.9800
C45 H45B 0.9800
C45 H45C 0.9800
C46 H46A 0.9800
C46 H46B 0.9800
C46 H46C 0.9800
C47 H47A 0.9800
C47 H47B 0.9800
C47 H47C 0.9800
C48 C50 1.503(7)
C48 C51 1.518(6)
C48 C49 1.521(7)
C49 H49A 0.9800
C49 H49B 0.9800
C49 H49C 0.9800
C50 H50A 0.9800
C50 H50B 0.9800
C50 H50C 0.9800
C51 H51A 0.9800
C51 H51B 0.9800
C51 H51C 0.9800
C53 C58 1.366(6)
C53 C54 1.382(6)
C54 C55 1.390(6)
C54 C59 1.502(6)
C55 C56 1.364(6)
C55 H55A 0.9500
C56 C57 1.338(7)
C56 C60 1.517(6)
C57 C58 1.405(7)
C57 H57A 0.9500
C58 C61 1.508(8)
C59 H59A 0.9800
C59 H59B 0.9800
C59 H59C 0.9800
C60 H60A 0.9800
C60 H60B 0.9800
C60 H60C 0.9800
C61 H61A 0.9800
C61 H61B 0.9800
C61 H61C 0.9800
C101 C102 1.447(12)
C101 H10A 0.9800
C101 H10B 0.9800
C101 H10C 0.9800
C102 O103 1.401(10)
C102 H10D 0.9900
C102 H10E 0.9900
O103 C104 1.393(10)
C104 C105 1.473(12)
C104 H10F 0.9900
C104 H10G 0.9900
C105 H10H 0.9800
C105 H10I 0.9800
C105 H10J 0.9800
C201 C202 1.467(16)
C201 H20D 0.9800
C201 H20E 0.9800
C201 H20F 0.9800
C202 O203 1.323(15)
C202 H20G 0.9900
C202 H20H 0.9900
O203 C204 1.348(16)
C204 C205 1.465(18)
C204 H20I 0.9900
C204 H20J 0.9900
C205 H20K 0.9800
C205 H20L 0.9800
C205 H20M 0.9800
